data_4302384
loop_
_publ_author_name
'Zhang, Daopeng'
'Wang, Hailong'
'Chen, Yuting'
'Ni, Zhong-Hai'
'Tian, Laijin'
'Jiang, Jianzhuang'

_publ_section_title
;
 Rational Design and Assembly of a New Series of Cyanide-Bridged
 Fe^III^--Mn^II^ One-Dimensional Single Chain Complexes:
 Synthesis, Crystal Structures, and Magnetic Properties
;
_journal_coden_ASTM INOCAJ
_journal_issue 12
_journal_name_full 'Inorganic chemistry'
_journal_page_first 5488
_journal_page_last 5496
_journal_paper_doi 10.1021/ic900483z
_journal_volume 48
_journal_year 2009
_chemical_formula_sum 'C35 H36 Cl2 Fe Mn N11 O7'
_chemical_formula_weight 904.44
_space_group_IT_number 14
_symmetry_cell_setting monoclinic
_symmetry_space_group_name_Hall '-P 2ybc'
_symmetry_space_group_name_H-M 'P 1 21/c 1'
_atom_sites_solution_hydrogens geom
_atom_sites_solution_primary direct
_atom_sites_solution_secondary difmap
_audit_creation_method SHELXL-97
_cell_angle_alpha 90.00
_cell_angle_beta 99.453(4)
_cell_angle_gamma 90.00
_cell_formula_units_Z 4
_cell_length_a 11.453(3)
_cell_length_b 17.850(4)
_cell_length_c 20.519(4)
_cell_measurement_temperature 293(2)
_cell_volume 4137.9(16)
_computing_cell_refinement 'Bruker SMART'
_computing_data_collection 'Bruker SMART'
_computing_data_reduction 'Bruker SAINT'
_computing_molecular_graphics 'Bruker SHELXTL'
_computing_publication_material 'Bruker SHELXTL'
_computing_structure_refinement 'SHELXL-97 (Sheldrick, 1997)'
_computing_structure_solution 'SHELXS-97 (Sheldrick, 1990)'
_diffrn_ambient_temperature 293(2)
_diffrn_measured_fraction_theta_full 0.990
_diffrn_measured_fraction_theta_max 0.990
_diffrn_measurement_device_type 'CCD area detector'
_diffrn_measurement_method 'phi and omega scans'
_diffrn_radiation_monochromator graphite
_diffrn_radiation_source 'fine-focus sealed tube'
_diffrn_radiation_type MoK\a
_diffrn_radiation_wavelength 0.71073
_diffrn_reflns_av_R_equivalents 0.0742
_diffrn_reflns_av_sigmaI/netI 0.0818
_diffrn_reflns_limit_h_max 11
_diffrn_reflns_limit_h_min -11
_diffrn_reflns_limit_k_max 16
_diffrn_reflns_limit_k_min -17
_diffrn_reflns_limit_l_max 20
_diffrn_reflns_limit_l_min -18
_diffrn_reflns_number 13537
_diffrn_reflns_theta_full 20.91
_diffrn_reflns_theta_max 20.91
_diffrn_reflns_theta_min 1.80
_exptl_absorpt_coefficient_mu 0.844
_exptl_absorpt_correction_T_max 0.8838
_exptl_absorpt_correction_T_min 0.8295
_exptl_absorpt_correction_type multi-scan
_exptl_absorpt_process_details sadabs
_exptl_crystal_colour red-brown
_exptl_crystal_density_diffrn 1.452
_exptl_crystal_density_method 'not measured'
_exptl_crystal_description block
_exptl_crystal_F_000 1856
_exptl_crystal_size_max 0.23
_exptl_crystal_size_mid 0.17
_exptl_crystal_size_min 0.15
_refine_diff_density_max 0.691
_refine_diff_density_min -0.468
_refine_diff_density_rms 0.079
_refine_ls_extinction_method none
_refine_ls_goodness_of_fit_ref 1.052
_refine_ls_hydrogen_treatment mixed
_refine_ls_matrix_type full
_refine_ls_number_parameters 516
_refine_ls_number_reflns 4348
_refine_ls_number_restraints 3
_refine_ls_restrained_S_all 1.055
_refine_ls_R_factor_all 0.1347
_refine_ls_R_factor_gt 0.0786
_refine_ls_shift/su_max 0.001
_refine_ls_shift/su_mean 0.000
_refine_ls_structure_factor_coef Fsqd
_refine_ls_weighting_details 'calc w=1/[\s^2^(Fo^2^)+(0.1306P)^2^+3.7581P] where P=(Fo^2^+2Fc^2^)/3'
_refine_ls_weighting_scheme calc
_refine_ls_wR_factor_gt 0.2045
_refine_ls_wR_factor_ref 0.2477
_reflns_number_gt 2499
_reflns_number_total 4348
_reflns_threshold_expression >2sigma(I)
_cod_duplicate_entry 4338605
_cod_data_source_file ic900483z_si_002_4.cif
_cod_data_source_block 4
_cod_depositor_comments
;
The following automatic conversions were performed:
'_symmetry_cell_setting' value 'Monoclinic' changed to 'monoclinic'
according to '/home/saulius/struct/CIF-dictionaries/cif_core.dic'
dictionary named 'cif_core.dic' version 2.4.1 from 2010-06-29.

Automatic conversion script
Id: cif_fix_enum 1527 2010-12-29 10:47:43Z saulius 
;
_cod_original_cell_volume 4137.7(16)
_cod_original_sg_symbol_H-M 'P 21/c'
_cod_database_code 4302384

loop_
_symmetry_equiv_pos_as_xyz
'x, y, z'
'-x, y+1/2, -z+1/2'
'-x, -y, -z'
'x, -y-1/2, z-1/2'

loop_
_atom_site_label
_atom_site_type_symbol
_atom_site_fract_x
_atom_site_fract_y
_atom_site_fract_z
_atom_site_U_iso_or_equiv
_atom_site_adp_type
_atom_site_occupancy
_atom_site_symmetry_multiplicity
_atom_site_calc_flag
_atom_site_refinement_flags
_atom_site_disorder_assembly
_atom_site_disorder_group
Fe1 Fe 0.58807(13) 0.69277(7) 1.09690(6) 0.0653(6) Uani 1 1 d . . .
Mn1 Mn 0.60445(14) 0.75573(8) 0.84658(6) 0.0684(6) Uani 1 1 d . . .
Cl1 Cl 0.1198(4) 0.9289(3) 1.0279(3) 0.200(2) Uani 1 1 d . . .
Cl2 Cl 0.0430(5) 0.0451(3) 0.2293(3) 0.1569(17) Uani 1 1 d . . .
O1 O 0.5667(8) 0.9174(5) 1.0949(4) 0.120(3) Uani 1 1 d . . .
O2 O 0.3057(10) 0.5591(6) 1.0750(5) 0.142(4) Uani 1 1 d . . .
O3 O 0.025(2) 0.1059(11) 0.2611(12) 0.380(16) Uani 1 1 d . . .
O4 O -0.0424(18) 0.0452(10) 0.1787(12) 0.358(15) Uani 1 1 d . . .
O5 O 0.1568(17) 0.0454(16) 0.2156(14) 0.406(19) Uani 1 1 d . . .
O6 O 0.0342(15) -0.0217(9) 0.2625(8) 0.257(8) Uani 1 1 d . . .
O7 O 0.076(2) 0.434(3) 0.044(2) 1.21(8) Uani 1 1 d D . .
H7A H 0.1481 0.4319 0.0426 1.447 Uiso 1 1 d RD . .
H7B H 0.0545 0.3949 0.0642 1.447 Uiso 1 1 d RD . .
N1 N 0.6105(7) 0.7051(4) 0.9489(4) 0.066(2) Uani 1 1 d . . .
N2 N 0.5997(9) 0.8120(5) 0.7489(4) 0.090(3) Uani 1 1 d . . .
N3 N 0.4290(9) 0.6623(7) 1.0782(4) 0.083(3) Uani 1 1 d . . .
N4 N 0.5206(11) 0.7901(5) 1.0915(4) 0.077(2) Uani 1 1 d . . .
N5 N 0.6197(12) 0.5834(5) 1.0952(4) 0.077(3) Uani 1 1 d . . .
N6 N 0.7415(10) 0.7520(5) 1.1174(4) 0.073(2) Uani 1 1 d . . .
N7 N 0.4110(13) 0.7325(10) 0.8174(6) 0.122(4) Uani 1 1 d . . .
N8 N 0.5012(16) 0.8507(7) 0.8842(6) 0.118(4) Uani 1 1 d . . .
N9 N 0.7402(13) 0.8464(7) 0.8897(6) 0.120(4) Uani 1 1 d . . .
H9 H 0.7481 0.8781 0.8560 0.144 Uiso 1 1 calc R . .
N10 N 0.7925(14) 0.7024(9) 0.8510(7) 0.138(5) Uani 1 1 d . . .
H10 H 0.8040 0.6724 0.8874 0.166 Uiso 1 1 calc R . .
N11 N 0.574(2) 0.6389(8) 0.7916(6) 0.142(6) Uani 1 1 d . . .
C1 C 0.6056(8) 0.6970(5) 1.0034(5) 0.059(3) Uani 1 1 d . . .
C2 C 0.5953(9) 0.6861(5) 1.1930(5) 0.070(3) Uani 1 1 d . . .
C3 C 0.4023(14) 0.7912(8) 1.0749(6) 0.087(3) Uani 1 1 d . . .
C4 C 0.3479(14) 0.7222(9) 1.0667(6) 0.092(4) Uani 1 1 d . . .
C5 C 0.2239(18) 0.7168(11) 1.0468(7) 0.132(5) Uani 1 1 d . . .
H7 H 0.1878 0.6700 1.0420 0.158 Uiso 1 1 calc R . .
C6 C 0.1559(16) 0.7813(11) 1.0345(8) 0.141(6) Uani 1 1 d . . .
H6 H 0.0747 0.7786 1.0200 0.169 Uiso 1 1 calc R . .
C7 C 0.2117(18) 0.8485(10) 1.0442(9) 0.135(5) Uani 1 1 d . . .
C8 C 0.3279(15) 0.8578(8) 1.0637(7) 0.111(4) Uani 1 1 d . . .
H4 H 0.3606 0.9054 1.0700 0.133 Uiso 1 1 calc R . .
C9 C 0.4068(16) 0.5897(10) 1.0798(6) 0.102(4) Uani 1 1 d . . .
C10 C 0.5156(17) 0.5437(7) 1.0861(5) 0.089(4) Uani 1 1 d . . .
C11 C 0.5112(18) 0.4680(9) 1.0797(5) 0.117(5) Uani 1 1 d . . .
H11 H 0.4398 0.4421 1.0744 0.140 Uiso 1 1 calc R . .
C12 C 0.618(2) 0.4312(8) 1.0816(6) 0.114(6) Uani 1 1 d . . .
H12 H 0.6181 0.3795 1.0763 0.137 Uiso 1 1 calc R . .
C13 C 0.7264(15) 0.4687(8) 1.0912(6) 0.108(4) Uani 1 1 d . . .
H13 H 0.7981 0.4437 1.0930 0.129 Uiso 1 1 calc R . .
C14 C 0.7199(16) 0.5486(7) 1.0980(5) 0.102(4) Uani 1 1 d . . .
H14 H 0.7896 0.5762 1.1047 0.123 Uiso 1 1 calc R . .
C15 C 0.8475(14) 0.7288(8) 1.1332(6) 0.094(4) Uani 1 1 d . . .
H20 H 0.8605 0.6775 1.1376 0.113 Uiso 1 1 calc R . .
C16 C 0.9454(13) 0.7767(10) 1.1441(7) 0.116(4) Uani 1 1 d . . .
H19 H 1.0217 0.7577 1.1552 0.140 Uiso 1 1 calc R . .
C17 C 0.9261(16) 0.8526(9) 1.1381(7) 0.121(5) Uani 1 1 d . . .
H18 H 0.9894 0.8858 1.1433 0.145 Uiso 1 1 calc R . .
C18 C 0.8123(14) 0.8785(7) 1.1244(5) 0.093(4) Uani 1 1 d . . .
H17 H 0.7964 0.9296 1.1219 0.111 Uiso 1 1 calc R . .
C19 C 0.7205(13) 0.8259(7) 1.1140(5) 0.078(3) Uani 1 1 d . . .
C20 C 0.5944(13) 0.8500(7) 1.0986(5) 0.080(3) Uani 1 1 d . . .
C21 C 0.372(2) 0.6700(12) 0.7836(7) 0.121(6) Uani 1 1 d . . .
C22 C 0.265(3) 0.647(2) 0.7638(12) 0.28(3) Uani 1 1 d . . .
H22 H 0.2483 0.6020 0.7414 0.334 Uiso 1 1 calc R . .
C23 C 0.175(3) 0.697(3) 0.779(2) 0.28(2) Uani 1 1 d . . .
H23 H 0.0958 0.6851 0.7669 0.336 Uiso 1 1 calc R . .
C24 C 0.210(2) 0.7695(17) 0.8167(14) 0.212(11) Uani 1 1 d . . .
H24 H 0.1551 0.8036 0.8274 0.254 Uiso 1 1 calc R . .
C25 C 0.339(2) 0.7813(13) 0.8344(9) 0.134(7) Uani 1 1 d . . .
C26 C 0.387(2) 0.8519(11) 0.8706(9) 0.136(6) Uani 1 1 d . . .
C27 C 0.308(2) 0.9086(11) 0.8880(11) 0.243(11) Uani 1 1 d . . .
H27A H 0.3514 0.9534 0.9015 0.364 Uiso 1 1 calc R . .
H27B H 0.2703 0.8908 0.9237 0.364 Uiso 1 1 calc R . .
H27C H 0.2482 0.9193 0.8504 0.364 Uiso 1 1 calc R . .
C28 C 0.562(2) 0.9130(9) 0.9140(8) 0.140(6) Uani 1 1 d . . .
H28A H 0.5247 0.9303 0.9506 0.168 Uiso 1 1 calc R . .
H28B H 0.5597 0.9535 0.8823 0.168 Uiso 1 1 calc R . .
C29 C 0.6869(19) 0.8901(9) 0.9385(7) 0.134(6) Uani 1 1 d . . .
H29A H 0.7342 0.9347 0.9501 0.161 Uiso 1 1 calc R . .
H29B H 0.6893 0.8604 0.9783 0.161 Uiso 1 1 calc R . .
C30 C 0.852(2) 0.8177(14) 0.9129(10) 0.175(8) Uani 1 1 d . . .
H30A H 0.8539 0.7951 0.9561 0.209 Uiso 1 1 calc R . .
H30B H 0.9109 0.8572 0.9165 0.209 Uiso 1 1 calc R . .
C31 C 0.8753(17) 0.7599(14) 0.8636(12) 0.170(8) Uani 1 1 d . . .
H31A H 0.8800 0.7852 0.8222 0.205 Uiso 1 1 calc R . .
H31B H 0.9522 0.7378 0.8790 0.205 Uiso 1 1 calc R . .
C32 C 0.794(2) 0.6565(13) 0.7983(12) 0.204(10) Uani 1 1 d . . .
H32A H 0.8656 0.6269 0.8048 0.245 Uiso 1 1 calc R . .
H32B H 0.7920 0.6863 0.7586 0.245 Uiso 1 1 calc R . .
C33 C 0.682(2) 0.6026(10) 0.7896(8) 0.146(6) Uani 1 1 d . . .
H33A H 0.6771 0.5767 0.7477 0.176 Uiso 1 1 calc R . .
H33B H 0.6946 0.5651 0.8243 0.176 Uiso 1 1 calc R . .
C34 C 0.469(3) 0.6274(17) 0.7757(9) 0.175(12) Uani 1 1 d . . .
C35 C 0.450(2) 0.5405(9) 0.7411(7) 0.253(14) Uani 1 1 d . . .
H35A H 0.4301 0.5452 0.6940 0.380 Uiso 1 1 calc R . .
H35B H 0.3865 0.5153 0.7577 0.380 Uiso 1 1 calc R . .
H35C H 0.5213 0.5122 0.7523 0.380 Uiso 1 1 calc R . .

loop_
_atom_site_aniso_label
_atom_site_aniso_U_11
_atom_site_aniso_U_22
_atom_site_aniso_U_33
_atom_site_aniso_U_23
_atom_site_aniso_U_13
_atom_site_aniso_U_12
Fe1 0.1038(13) 0.0576(9) 0.0341(8) -0.0026(6) 0.0102(7) -0.0093(8)
Mn1 0.0992(14) 0.0702(11) 0.0356(9) 0.0049(7) 0.0102(8) -0.0082(8)
Cl1 0.128(4) 0.146(4) 0.317(7) 0.011(4) 0.014(4) 0.021(3)
Cl2 0.157(5) 0.118(4) 0.181(5) 0.016(3) -0.018(4) -0.021(3)
O1 0.153(8) 0.064(6) 0.138(8) -0.002(5) 0.014(6) 0.011(5)
O2 0.148(9) 0.146(8) 0.141(9) -0.022(6) 0.052(7) -0.069(7)
O3 0.45(4) 0.212(17) 0.43(3) -0.20(2) -0.06(2) 0.008(18)
O4 0.28(2) 0.28(2) 0.42(3) -0.071(19) -0.22(2) 0.094(17)
O5 0.172(15) 0.54(4) 0.53(4) 0.30(3) 0.13(2) 0.106(19)
O6 0.305(19) 0.192(13) 0.280(18) 0.098(13) 0.070(14) -0.037(12)
O7 0.34(3) 2.00(16) 1.34(11) 1.57(13) 0.31(4) 0.37(5)
N1 0.105(7) 0.056(5) 0.039(5) 0.004(4) 0.012(5) -0.009(4)
N2 0.142(9) 0.091(6) 0.038(5) 0.006(5) 0.017(5) -0.014(6)
N3 0.123(9) 0.080(7) 0.049(5) -0.004(5) 0.022(5) -0.016(7)
N4 0.100(8) 0.083(7) 0.045(5) -0.008(4) 0.006(5) -0.004(7)
N5 0.140(10) 0.051(6) 0.042(5) -0.003(4) 0.020(6) -0.009(7)
N6 0.110(9) 0.060(7) 0.044(5) -0.004(4) 0.001(5) -0.014(5)
N7 0.142(12) 0.136(11) 0.082(8) 0.034(8) 0.001(8) -0.037(11)
N8 0.180(13) 0.085(9) 0.098(9) 0.025(7) 0.049(9) 0.027(10)
N9 0.132(11) 0.138(10) 0.084(8) 0.038(8) -0.005(8) -0.045(8)
N10 0.189(14) 0.133(11) 0.110(10) 0.032(8) 0.078(10) 0.029(10)
N11 0.231(18) 0.153(12) 0.055(8) 0.031(7) 0.060(11) 0.065(14)
C1 0.091(8) 0.047(6) 0.038(6) -0.006(5) 0.007(5) -0.008(5)
C2 0.104(9) 0.060(6) 0.045(7) 0.000(5) 0.006(6) -0.004(6)
C3 0.093(11) 0.094(10) 0.075(8) -0.010(7) 0.015(7) -0.014(10)
C4 0.094(12) 0.124(13) 0.060(7) -0.006(8) 0.025(7) -0.005(11)
C5 0.135(16) 0.145(16) 0.120(12) -0.026(10) 0.036(11) -0.041(13)
C6 0.130(14) 0.107(12) 0.184(17) -0.015(12) 0.023(12) 0.002(13)
C7 0.122(15) 0.116(14) 0.168(15) -0.006(11) 0.023(12) 0.012(12)
C8 0.100(12) 0.117(12) 0.115(11) -0.005(8) 0.014(9) 0.010(10)
C9 0.134(14) 0.113(14) 0.062(8) -0.007(8) 0.030(8) -0.017(13)
C10 0.185(16) 0.050(9) 0.035(6) 0.002(5) 0.026(7) -0.032(10)
C11 0.207(19) 0.094(13) 0.049(7) 0.004(7) 0.017(10) -0.037(11)
C12 0.22(2) 0.062(9) 0.055(8) 0.001(6) 0.006(10) -0.025(12)
C13 0.151(14) 0.089(11) 0.078(9) -0.010(7) 0.004(8) 0.016(10)
C14 0.193(17) 0.056(9) 0.057(7) 0.001(6) 0.019(9) -0.003(9)
C15 0.086(10) 0.098(9) 0.090(9) -0.006(7) -0.007(8) 0.001(10)
C16 0.098(11) 0.135(13) 0.108(11) -0.015(9) -0.008(8) -0.009(11)
C17 0.140(16) 0.105(13) 0.112(11) 0.007(9) 0.002(10) -0.016(11)
C18 0.116(11) 0.076(8) 0.078(8) -0.007(6) -0.004(8) -0.015(9)
C19 0.117(12) 0.068(9) 0.048(6) -0.009(5) 0.006(6) -0.026(8)
C20 0.106(11) 0.064(9) 0.069(7) -0.012(6) 0.011(7) -0.011(9)
C21 0.132(17) 0.144(15) 0.071(10) 0.037(9) -0.035(10) -0.067(13)
C22 0.25(3) 0.43(6) 0.122(18) 0.09(3) -0.09(2) -0.22(4)
C23 0.19(3) 0.35(5) 0.26(4) 0.09(3) -0.09(3) -0.06(4)
C24 0.088(17) 0.29(3) 0.25(3) 0.08(2) 0.015(16) 0.015(17)
C25 0.16(2) 0.139(16) 0.111(13) 0.042(12) 0.044(13) 0.031(15)
C26 0.149(16) 0.126(15) 0.132(13) 0.028(11) 0.020(13) 0.076(14)
C27 0.32(3) 0.172(18) 0.25(3) 0.049(17) 0.09(2) 0.10(2)
C28 0.22(2) 0.087(12) 0.115(13) -0.012(9) 0.040(13) 0.001(13)
C29 0.22(2) 0.101(11) 0.092(11) -0.020(9) 0.040(13) -0.053(12)
C30 0.133(17) 0.23(2) 0.144(17) 0.009(16) -0.016(14) -0.062(17)
C31 0.131(17) 0.19(2) 0.19(2) 0.056(17) 0.005(15) -0.008(15)
C32 0.27(3) 0.165(19) 0.19(2) 0.049(16) 0.10(2) 0.11(2)
C33 0.20(2) 0.142(15) 0.109(13) 0.033(10) 0.072(13) -0.016(16)
C34 0.14(2) 0.28(3) 0.096(14) 0.115(18) -0.008(15) -0.03(2)
C35 0.55(4) 0.121(13) 0.100(12) -0.059(10) 0.100(18) -0.16(2)

loop_
_atom_type_symbol
_atom_type_description
_atom_type_scat_dispersion_real
_atom_type_scat_dispersion_imag
_atom_type_scat_source
C C 0.0033 0.0016 'International Tables Vol C Tables 4.2.6.8 and 6.1.1.4'
H H 0.0000 0.0000 'International Tables Vol C Tables 4.2.6.8 and 6.1.1.4'
N N 0.0061 0.0033 'International Tables Vol C Tables 4.2.6.8 and 6.1.1.4'
O O 0.0106 0.0060 'International Tables Vol C Tables 4.2.6.8 and 6.1.1.4'
Mn Mn 0.3368 0.7283 'International Tables Vol C Tables 4.2.6.8 and 6.1.1.4'
Fe Fe 0.3463 0.8444 'International Tables Vol C Tables 4.2.6.8 and 6.1.1.4'
Cl Cl 0.1484 0.1585 'International Tables Vol C Tables 4.2.6.8 and 6.1.1.4'

loop_
_geom_angle_atom_site_label_1
_geom_angle_atom_site_label_2
_geom_angle_atom_site_label_3
_geom_angle
_geom_angle_site_symmetry_1
_geom_angle_site_symmetry_3
_geom_angle_publ_flag
N3 Fe1 N4 83.2(5) . . ?
N3 Fe1 C1 93.6(4) . . ?
N4 Fe1 C1 90.8(3) . . ?
N3 Fe1 C2 93.8(4) . . ?
N4 Fe1 C2 93.6(4) . . ?
C1 Fe1 C2 171.7(4) . . ?
N3 Fe1 N5 83.5(5) . . ?
N4 Fe1 N5 166.5(5) . . ?
C1 Fe1 N5 88.4(3) . . ?
C2 Fe1 N5 88.9(3) . . ?
N3 Fe1 N6 165.4(5) . . ?
N4 Fe1 N6 82.3(5) . . ?
C1 Fe1 N6 87.6(3) . . ?
C2 Fe1 N6 86.1(4) . . ?
N5 Fe1 N6 111.1(5) . . ?
N2 Mn1 N7 88.0(4) . . ?
N2 Mn1 N8 91.8(3) . . ?
N7 Mn1 N8 71.4(7) . . ?
N2 Mn1 N1 176.7(3) . . ?
N7 Mn1 N1 93.0(3) . . ?
N8 Mn1 N1 85.5(3) . . ?
N2 Mn1 N9 86.8(3) . . ?
N7 Mn1 N9 143.6(7) . . ?
N8 Mn1 N9 72.7(6) . . ?
N1 Mn1 N9 90.5(3) . . ?
N2 Mn1 N10 96.0(4) . . ?
N7 Mn1 N10 143.0(7) . . ?
N8 Mn1 N10 144.7(7) . . ?
N1 Mn1 N10 85.1(3) . . ?
N9 Mn1 N10 73.4(6) . . ?
N2 Mn1 N11 89.3(3) . . ?
N7 Mn1 N11 69.4(7) . . ?
N8 Mn1 N11 140.8(8) . . ?
N1 Mn1 N11 94.0(3) . . ?
N9 Mn1 N11 146.4(8) . . ?
N10 Mn1 N11 73.8(7) . . ?
O3 Cl2 O4 103.7(14) . . ?
O3 Cl2 O5 109.6(18) . . ?
O4 Cl2 O5 116.7(19) . . ?
O3 Cl2 O6 116.1(15) . . ?
O4 Cl2 O6 106.7(13) . . ?
O5 Cl2 O6 104.5(12) . . ?
H7B O7 H7A 109.8 . . ?
H7B O7 H7B 0.0 . . ?
H7A O7 H7B 109.8 . . ?
C1 N1 Mn1 163.3(7) . . ?
C2 N2 Mn1 155.0(8) 4_575 . ?
C9 N3 C4 128.5(13) . . ?
C9 N3 Fe1 117.5(11) . . ?
C4 N3 Fe1 113.9(9) . . ?
C3 N4 C20 127.0(11) . . ?
C3 N4 Fe1 114.4(9) . . ?
C20 N4 Fe1 118.4(9) . . ?
C14 N5 C10 120.0(12) . . ?
C14 N5 Fe1 129.2(9) . . ?
C10 N5 Fe1 110.6(9) . . ?
C15 N6 C19 119.3(11) . . ?
C15 N6 Fe1 129.7(9) . . ?
C19 N6 Fe1 111.1(9) . . ?
C25 N7 C21 122(2) . . ?
C25 N7 Mn1 116.9(15) . . ?
C21 N7 Mn1 121.6(15) . . ?
C26 N8 C28 119.5(17) . . ?
C26 N8 Mn1 120.2(13) . . ?
C28 N8 Mn1 119.7(13) . . ?
C30 N9 C29 114.9(15) . . ?
C30 N9 Mn1 113.4(12) . . ?
C29 N9 Mn1 107.6(9) . . ?
C30 N9 H9 106.8 . . ?
C29 N9 H9 106.8 . . ?
Mn1 N9 H9 106.8 . . ?
C32 N10 C31 119.8(19) . . ?
C32 N10 Mn1 110.0(14) . . ?
C31 N10 Mn1 107.5(11) . . ?
C32 N10 H10 106.2 . . ?
C31 N10 H10 106.2 . . ?
Mn1 N10 H10 106.2 . . ?
C34 N11 C33 139(3) . . ?
C34 N11 Mn1 109.8(18) . . ?
C33 N11 Mn1 111.2(15) . . ?
N1 C1 Fe1 174.1(8) . . ?
N2 C2 Fe1 174.8(8) 4_576 . ?
N4 C3 C4 115.8(14) . . ?
N4 C3 C8 126.3(13) . . ?
C4 C3 C8 117.9(14) . . ?
C3 C4 N3 112.6(13) . . ?
C3 C4 C5 120.6(15) . . ?
N3 C4 C5 126.8(15) . . ?
C6 C5 C4 120.1(15) . . ?
C6 C5 H7 119.9 . . ?
C4 C5 H7 119.9 . . ?
C7 C6 C5 118.0(17) . . ?
C7 C6 H6 121.0 . . ?
C5 C6 H6 121.0 . . ?
C8 C7 C6 125.1(16) . . ?
C8 C7 Cl1 119.1(15) . . ?
C6 C7 Cl1 115.8(16) . . ?
C7 C8 C3 118.3(14) . . ?
C7 C8 H4 120.8 . . ?
C3 C8 H4 120.8 . . ?
O2 C9 N3 126.6(16) . . ?
O2 C9 C10 120.8(15) . . ?
N3 C9 C10 112.6(14) . . ?
C11 C10 N5 123.0(16) . . ?
C11 C10 C9 121.8(17) . . ?
N5 C10 C9 115.1(12) . . ?
C10 C11 C12 116.7(16) . . ?
C10 C11 H11 121.6 . . ?
C12 C11 H11 121.6 . . ?
C11 C12 C13 122.6(14) . . ?
C11 C12 H12 118.7 . . ?
C13 C12 H12 118.7 . . ?
C12 C13 C14 115.6(14) . . ?
C12 C13 H13 122.2 . . ?
C14 C13 H13 122.2 . . ?
N5 C14 C13 122.1(14) . . ?
N5 C14 H14 118.9 . . ?
C13 C14 H14 118.9 . . ?
N6 C15 C16 123.2(13) . . ?
N6 C15 H20 118.4 . . ?
C16 C15 H20 118.4 . . ?
C17 C16 C15 118.4(14) . . ?
C17 C16 H19 120.8 . . ?
C15 C16 H19 120.8 . . ?
C18 C17 C16 119.1(14) . . ?
C18 C17 H18 120.5 . . ?
C16 C17 H18 120.5 . . ?
C17 C18 C19 118.1(13) . . ?
C17 C18 H17 121.0 . . ?
C19 C18 H17 121.0 . . ?
N6 C19 C18 121.9(12) . . ?
N6 C19 C20 117.1(11) . . ?
C18 C19 C20 121.0(12) . . ?
O1 C20 N4 127.4(13) . . ?
O1 C20 C19 121.5(12) . . ?
N4 C20 C19 111.1(11) . . ?
C22 C21 N7 130(3) . . ?
C22 C21 C34 122(3) . . ?
N7 C21 C34 108(2) . . ?
C21 C22 C23 114(4) . . ?
C21 C22 H22 123.0 . . ?
C23 C22 H22 123.0 . . ?
C22 C23 C24 120(4) . . ?
C22 C23 H23 120.0 . . ?
C24 C23 H23 120.0 . . ?
C25 C24 C23 115(3) . . ?
C25 C24 H24 122.7 . . ?
C23 C24 H24 122.7 . . ?
N7 C25 C24 120(2) . . ?
N7 C25 C26 120(2) . . ?
C24 C25 C26 120(2) . . ?
N8 C26 C27 128(2) . . ?
N8 C26 C25 111.5(16) . . ?
C27 C26 C25 121(2) . . ?
C26 C27 H27A 109.5 . . ?
C26 C27 H27B 109.5 . . ?
H27A C27 H27B 109.5 . . ?
C26 C27 H27C 109.5 . . ?
H27A C27 H27C 109.5 . . ?
H27B C27 H27C 109.5 . . ?
N8 C28 C29 108.0(15) . . ?
N8 C28 H28A 110.1 . . ?
C29 C28 H28A 110.1 . . ?
N8 C28 H28B 110.1 . . ?
C29 C28 H28B 110.1 . . ?
H28A C28 H28B 108.4 . . ?
N9 C29 C28 113.3(14) . . ?
N9 C29 H29A 108.9 . . ?
C28 C29 H29A 108.9 . . ?
N9 C29 H29B 108.9 . . ?
C28 C29 H29B 108.9 . . ?
H29A C29 H29B 107.7 . . ?
N9 C30 C31 106.1(17) . . ?
N9 C30 H30A 110.5 . . ?
C31 C30 H30A 110.5 . . ?
N9 C30 H30B 110.5 . . ?
C31 C30 H30B 110.5 . . ?
H30A C30 H30B 108.7 . . ?
N10 C31 C30 116.1(18) . . ?
N10 C31 H31A 108.3 . . ?
C30 C31 H31A 108.3 . . ?
N10 C31 H31B 108.3 . . ?
C30 C31 H31B 108.3 . . ?
H31A C31 H31B 107.4 . . ?
N10 C32 C33 110.1(17) . . ?
N10 C32 H32A 109.6 . . ?
C33 C32 H32A 109.6 . . ?
N10 C32 H32B 109.6 . . ?
C33 C32 H32B 109.6 . . ?
H32A C32 H32B 108.2 . . ?
N11 C33 C32 114.4(18) . . ?
N11 C33 H33A 108.7 . . ?
C32 C33 H33A 108.7 . . ?
N11 C33 H33B 108.7 . . ?
C32 C33 H33B 108.7 . . ?
H33A C33 H33B 107.6 . . ?
N11 C34 C21 131(3) . . ?
N11 C34 C35 109(3) . . ?
C21 C34 C35 120(2) . . ?
C34 C35 H35A 109.5 . . ?
C34 C35 H35B 109.5 . . ?
H35A C35 H35B 109.5 . . ?
C34 C35 H35C 109.5 . . ?
H35A C35 H35C 109.5 . . ?
H35B C35 H35C 109.5 . . ?

loop_
_geom_bond_atom_site_label_1
_geom_bond_atom_site_label_2
_geom_bond_distance
_geom_bond_site_symmetry_2
_geom_bond_publ_flag
Fe1 N3 1.879(10) . ?
Fe1 N4 1.897(9) . ?
Fe1 C1 1.964(10) . ?
Fe1 C2 1.964(11) . ?
Fe1 N5 1.987(9) . ?
Fe1 N6 2.034(10) . ?
Mn1 N2 2.234(9) . ?
Mn1 N7 2.237(14) . ?
Mn1 N8 2.273(12) . ?
Mn1 N1 2.276(8) . ?
Mn1 N9 2.316(11) . ?
Mn1 N10 2.343(13) . ?
Mn1 N11 2.368(15) . ?
Cl1 C7 1.779(16) . ?
Cl2 O3 1.302(17) . ?
Cl2 O4 1.304(15) . ?
Cl2 O5 1.377(16) . ?
Cl2 O6 1.386(13) . ?
O1 C20 1.243(12) . ?
O2 C9 1.270(15) . ?
O7 H7B 0.8666 . ?
O7 H7A 0.8344 . ?
O7 H7B 0.8666 . ?
N1 C1 1.138(9) . ?
N2 C2 1.140(11) 4_575 ?
N3 C9 1.322(15) . ?
N3 C4 1.411(15) . ?
N4 C3 1.342(14) . ?
N4 C20 1.356(13) . ?
N5 C14 1.298(15) . ?
N5 C10 1.373(15) . ?
N6 C15 1.274(13) . ?
N6 C19 1.340(12) . ?
N7 C25 1.287(19) . ?
N7 C21 1.350(19) . ?
N8 C26 1.290(19) . ?
N8 C28 1.397(18) . ?
N9 C30 1.39(2) . ?
N9 C29 1.479(17) . ?
N9 H9 0.9100 . ?
N10 C32 1.36(2) . ?
N10 C31 1.39(2) . ?
N10 H10 0.9100 . ?
N11 C34 1.21(2) . ?
N11 C33 1.403(19) . ?
C2 N2 1.140(11) 4_576 ?
C3 C4 1.378(16) . ?
C3 C8 1.458(17) . ?
C4 C5 1.415(18) . ?
C5 C6 1.39(2) . ?
C5 H7 0.9300 . ?
C6 C7 1.36(2) . ?
C6 H6 0.9300 . ?
C7 C8 1.336(18) . ?
C8 H4 0.9300 . ?
C9 C10 1.480(17) . ?
C10 C11 1.358(17) . ?
C11 C12 1.388(19) . ?
C11 H11 0.9300 . ?
C12 C13 1.391(18) . ?
C12 H12 0.9300 . ?
C13 C14 1.435(16) . ?
C13 H13 0.9300 . ?
C14 H14 0.9300 . ?
C15 C16 1.399(17) . ?
C15 H20 0.9300 . ?
C16 C17 1.374(18) . ?
C16 H19 0.9300 . ?
C17 C18 1.368(16) . ?
C17 H18 0.9300 . ?
C18 C19 1.400(14) . ?
C18 H17 0.9300 . ?
C19 C20 1.490(15) . ?
C21 C22 1.28(3) . ?
C21 C34 1.38(3) . ?
C22 C23 1.44(5) . ?
C22 H22 0.9300 . ?
C23 C24 1.52(4) . ?
C23 H23 0.9300 . ?
C24 C25 1.47(3) . ?
C24 H24 0.9300 . ?
C25 C26 1.52(2) . ?
C26 C27 1.45(2) . ?
C27 H27A 0.9600 . ?
C27 H27B 0.9600 . ?
C27 H27C 0.9600 . ?
C28 C29 1.497(19) . ?
C28 H28A 0.9700 . ?
C28 H28B 0.9700 . ?
C29 H29A 0.9700 . ?
C29 H29B 0.9700 . ?
C30 C31 1.50(2) . ?
C30 H30A 0.9700 . ?
C30 H30B 0.9700 . ?
C31 H31A 0.9700 . ?
C31 H31B 0.9700 . ?
C32 C33 1.58(2) . ?
C32 H32A 0.9700 . ?
C32 H32B 0.9700 . ?
C33 H33A 0.9700 . ?
C33 H33B 0.9700 . ?
C34 C35 1.70(3) . ?
C35 H35A 0.9600 . ?
C35 H35B 0.9600 . ?
C35 H35C 0.9600 . ?
